data_7156381
loop_
_publ_author_name
'Wu, Xiao-Na'
'You, Zhi-Hao'
'Liu, Yan-Kai'

_publ_section_title
;
 Different hybridized oxygen atoms controlled chemoselective formation of
 oxocarbenium ions: synthesis of chiral heterocyclic compounds.
;
_journal_issue 35
_journal_name_full 'Organic &amp; biomolecular chemistry'
_journal_page_first 6507
_journal_page_last 6520
_journal_paper_doi 10.1039/c8ob01743c
_journal_volume 16
_journal_year 2018
_chemical_absolute_configuration ad
_chemical_formula_moiety '4(C31 H32 N2 O4), 4(C4 H8 O2)'
_chemical_formula_sum 'C140 H160 N8 O24'
_chemical_formula_weight 2338.75
_space_group_crystal_system orthorhombic
_space_group_IT_number 19
_space_group_name_Hall 'P 2ac 2ab'
_space_group_name_H-M_alt 'P 21 21 21'
_symmetry_space_group_name_Hall 'P 2ac 2ab'
_symmetry_space_group_name_H-M 'P 21 21 21'
_atom_sites_solution_hydrogens geom
_atom_sites_solution_primary dual
_audit_creation_date 2017-04-17
_audit_creation_method
;
Olex2 1.2-beta
(compiled 2016.09.09 svn.r3337 for OlexSys, GUI svn.r5227)
;
_audit_update_record
;
2017-08-14 deposited with the CCDC.
2018-08-20 downloaded from the CCDC.
;
_cell_angle_alpha 90
_cell_angle_beta 90
_cell_angle_gamma 90
_cell_formula_units_Z 1
_cell_length_a 7.9683(3)
_cell_length_b 16.3532(6)
_cell_length_c 23.8547(9)
_cell_measurement_reflns_used 6473
_cell_measurement_temperature 100
_cell_measurement_theta_max 68.332
_cell_measurement_theta_min 4.588
_cell_volume 3108.4(2)
_computing_cell_refinement 'SAINT v8.37A (Bruker, 2015)'
_computing_data_reduction 'SAINT v8.37A (Bruker, 2015)'
_computing_molecular_graphics 'Olex2 (Dolomanov et al., 2009)'
_computing_publication_material 'Olex2 (Dolomanov et al., 2009)'
_computing_structure_refinement 'ShelXL (Sheldrick, 2015)'
_computing_structure_solution 'ShelXT (Sheldrick, 2015)'
_diffrn_ambient_temperature 100
_diffrn_measured_fraction_theta_full 0.981
_diffrn_measured_fraction_theta_max 0.979
_diffrn_measurement_device_type 'Bruker P4'
_diffrn_radiation_type CuK\a
_diffrn_radiation_wavelength 1.54184
_diffrn_reflns_av_R_equivalents 0.0256
_diffrn_reflns_av_unetI/netI 0.0380
_diffrn_reflns_Laue_measured_fraction_full 0.981
_diffrn_reflns_Laue_measured_fraction_max 0.979
_diffrn_reflns_limit_h_max 5
_diffrn_reflns_limit_h_min -9
_diffrn_reflns_limit_k_max 15
_diffrn_reflns_limit_k_min -19
_diffrn_reflns_limit_l_max 28
_diffrn_reflns_limit_l_min -22
_diffrn_reflns_number 9202
_diffrn_reflns_point_group_measured_fraction_full 0.902
_diffrn_reflns_point_group_measured_fraction_max 0.897
_diffrn_reflns_theta_full 67.684
_diffrn_reflns_theta_max 68.416
_diffrn_reflns_theta_min 5.410
_exptl_absorpt_coefficient_mu 0.688
_exptl_absorpt_correction_type none
_exptl_crystal_colour colourless
_exptl_crystal_colour_primary colourless
_exptl_crystal_density_diffrn 1.249
_exptl_crystal_description block
_exptl_crystal_F_000 1248
_refine_diff_density_max 0.232
_refine_diff_density_min -0.260
_refine_diff_density_rms 0.045
_refine_ls_abs_structure_details
;
 Flack x determined using 1783 quotients [(I+)-(I-)]/[(I+)+(I-)]
 (Parsons, Flack and Wagner, Acta Cryst. B69 (2013) 249-259).
;
_refine_ls_abs_structure_Flack 0.04(8)
_refine_ls_extinction_method none
_refine_ls_goodness_of_fit_ref 1.030
_refine_ls_hydrogen_treatment constr
_refine_ls_matrix_type full
_refine_ls_number_parameters 411
_refine_ls_number_reflns 5132
_refine_ls_number_restraints 2
_refine_ls_restrained_S_all 1.036
_refine_ls_R_factor_all 0.0400
_refine_ls_R_factor_gt 0.0385
_refine_ls_shift/su_max 0.002
_refine_ls_shift/su_mean 0.000
_refine_ls_structure_factor_coef Fsqd
_refine_ls_weighting_details 'w=1/[\s^2^(Fo^2^)+(0.0543P)^2^+0.6404P] where P=(Fo^2^+2Fc^2^)/3'
_refine_ls_weighting_scheme calc
_refine_ls_wR_factor_gt 0.0982
_refine_ls_wR_factor_ref 0.0992
_reflns_Friedel_coverage 0.614
_reflns_Friedel_fraction_full 0.797
_reflns_Friedel_fraction_max 0.790
_reflns_number_gt 4893
_reflns_number_total 5132
_reflns_threshold_expression 'I > 2\s(I)'
_cod_data_source_file c8ob01743c2.cif
_cod_data_source_block cu_20160411xl_lyk_0m
_cod_depositor_comments 'Adding full bibliography for 7156380--7156382.cif.'
_cod_database_code 7156381
_shelx_space_group_comment
;
The symmetry employed for this shelxl refinement is uniquely defined
by the following loop, which should always be used as a source of
symmetry information in preference to the above space-group names.
They are only intended as comments.
;
_olex2_refinement_description
;
1. Fixed Uiso
 At 1.2 times of:
  All C(H) groups, All C(H,H) groups, All C(H,H,H,H) groups
 At 1.5 times of:
  All C(H,H,H) groups
2. Restrained distances
 C17A-C16 = C16-C17
 1.5 with sigma of 0.02
3. Others
 Sof(H16C)=Sof(H16D)=Sof(H14C)=Sof(H14D)=Sof(C15A)=Sof(H15C)=Sof(H15D)=
 Sof(C17A)=Sof(H17D)=Sof(H17E)=Sof(H17F)=1-FVAR(1)
 Sof(H16A)=Sof(H16B)=Sof(H14A)=Sof(H14B)=Sof(C15)=Sof(H15A)=Sof(H15B)=Sof(C17)=
 Sof(H17A)=Sof(H17B)=Sof(H17C)=FVAR(1)
4.a Ternary CH refined with riding coordinates:
 C4(H4), C2(H2), C3(H3)
4.b Secondary CH2 refined with riding coordinates:
 C18(H18A,H18B), C27(H27A,H27B), C1(H1A,H1B), C16(H16A,H16B), C16(H16C,H16D),
 C14(H14A,H14B), C14(H14C,H14D), C15(H15A,H15B), C34(H34A,H34B), C15A(H15C,H15D)
4.c Aromatic/amide H refined with riding coordinates:
 C10(H10), C20(H20), C7(H7), C21(H21), C28(H28), C11(H11), C31(H31), C13(H13),
 C30(H30), C24(H24), C22(H22), C23(H23), C12(H12), C29(H29)
4.d Idealised Me refined as rotating group:
 C17(H17A,H17B,H17C), C33(H33A,H33B,H33C), C35(H35A,H35B,H35C), C17A(H17D,H17E,
 H17F)
;
_shelx_shelxl_version_number 2014/7
_olex2_submission_special_instructions 'No special instructions were received'

loop_
_space_group_symop_operation_xyz
'x, y, z'
'-x+1/2, -y, z+1/2'
'-x, y+1/2, -z+1/2'
'x+1/2, -y+1/2, -z'

loop_
_atom_site_label
_atom_site_type_symbol
_atom_site_fract_x
_atom_site_fract_y
_atom_site_fract_z
_atom_site_U_iso_or_equiv
_atom_site_adp_type
_atom_site_occupancy
_atom_site_site_symmetry_order
_atom_site_calc_flag
_atom_site_refinement_flags_posn
_atom_site_refinement_flags_occupancy
_atom_site_disorder_assembly
_atom_site_disorder_group
O3 O 0.7165(2) 0.49004(9) 0.42942(6) 0.0215(3) Uani 1 1 d . . . .
O4 O 0.5686(2) 0.39083(9) 0.38517(7) 0.0287(4) Uani 1 1 d . . . .
O1 O 0.4489(3) 0.50382(15) 0.63911(8) 0.0581(6) Uani 1 1 d . . . .
O2 O 0.3240(4) 0.61905(14) 0.62839(9) 0.0599(7) Uani 1 1 d . . . .
N1 N 0.3743(3) 0.55358(15) 0.61068(9) 0.0370(5) Uani 1 1 d . . . .
N2 N 1.0145(3) 0.39611(14) 0.58270(8) 0.0347(5) Uani 1 1 d . . . .
C6 C 0.8830(3) 0.46253(12) 0.51263(9) 0.0219(5) Uani 1 1 d . . . .
C9 C 0.9859(3) 0.39922(13) 0.48861(9) 0.0245(5) Uani 1 1 d . . . .
C4 C 0.5953(3) 0.42735(13) 0.43810(9) 0.0235(5) Uani 1 1 d . . . .
H4 H 0.6433 0.3855 0.4641 0.028 Uiso 1 1 calc R . . .
C18 C 0.6321(3) 0.55792(13) 0.51597(9) 0.0222(5) Uani 1 1 d . . . .
H18A H 0.6735 0.5728 0.5537 0.027 Uiso 1 1 calc R . . .
H18B H 0.5880 0.6081 0.4981 0.027 Uiso 1 1 calc R . . .
C19 C 0.8878(3) 0.59768(13) 0.46258(9) 0.0228(5) Uani 1 1 d . . . .
C2 C 0.4895(3) 0.49598(13) 0.52196(8) 0.0239(5) Uani 1 1 d . . . .
H2 H 0.5301 0.4493 0.5454 0.029 Uiso 1 1 calc R . . .
C5 C 0.7797(3) 0.52501(12) 0.48083(8) 0.0208(5) Uani 1 1 d . . . .
C10 C 1.0165(3) 0.37184(14) 0.43362(10) 0.0283(5) Uani 1 1 d . . . .
H10 H 0.9659 0.3983 0.4024 0.034 Uiso 1 1 calc R . . .
C27 C 0.3601(3) 0.52548(14) 0.42459(9) 0.0273(5) Uani 1 1 d . . . .
H27A H 0.2452 0.5388 0.4374 0.033 Uiso 1 1 calc R . . .
H27B H 0.4275 0.5763 0.4253 0.033 Uiso 1 1 calc R . . .
C26 C 0.3536(3) 0.49253(14) 0.36565(9) 0.0266(5) Uani 1 1 d . . . .
C20 C 0.9816(3) 0.63972(13) 0.50246(10) 0.0275(5) Uani 1 1 d . . . .
H20 H 0.9799 0.6220 0.5404 0.033 Uiso 1 1 calc R . . .
C25 C 0.4555(3) 0.42801(14) 0.34963(9) 0.0259(5) Uani 1 1 d . . . .
C7 C 0.9044(3) 0.45803(15) 0.56928(10) 0.0297(5) Uani 1 1 d . . . .
H7 H 0.8509 0.4927 0.5958 0.036 Uiso 1 1 calc R . . .
C8 C 1.0651(3) 0.35894(14) 0.53377(10) 0.0298(5) Uani 1 1 d . . . .
C3 C 0.4381(3) 0.46253(13) 0.46399(9) 0.0243(5) Uani 1 1 d . . . .
H3 H 0.3557 0.4171 0.4696 0.029 Uiso 1 1 calc R . . .
C21 C 1.0777(4) 0.70740(14) 0.48758(11) 0.0353(6) Uani 1 1 d . . . .
H21 H 1.1418 0.7354 0.5151 0.042 Uiso 1 1 calc R . . .
C28 C 0.2427(4) 0.52432(18) 0.32589(10) 0.0373(6) Uani 1 1 d . . . .
H28 H 0.1712 0.5684 0.3360 0.045 Uiso 1 1 calc R . . .
C11 C 1.1216(3) 0.30577(14) 0.42605(12) 0.0357(6) Uani 1 1 d . . . .
H11 H 1.1420 0.2863 0.3892 0.043 Uiso 1 1 calc R . . .
C31 C 0.4462(4) 0.39527(16) 0.29617(10) 0.0347(6) Uani 1 1 d . . . .
H31 H 0.5157 0.3505 0.2861 0.042 Uiso 1 1 calc R . . .
C13 C 1.1733(4) 0.29241(15) 0.52580(12) 0.0375(6) Uani 1 1 d . . . .
H13 H 1.2268 0.2662 0.5565 0.045 Uiso 1 1 calc R . . .
C30 C 0.3352(4) 0.42797(19) 0.25747(10) 0.0419(7) Uani 1 1 d . . . .
H30 H 0.3286 0.4055 0.2208 0.050 Uiso 1 1 calc R . . .
C24 C 0.8889(4) 0.62526(14) 0.40760(10) 0.0312(6) Uani 1 1 d . . . .
H24 H 0.8247 0.5976 0.3799 0.037 Uiso 1 1 calc R . . .
C1 C 0.3386(3) 0.53398(16) 0.55063(9) 0.0309(5) Uani 1 1 d . . . .
H1A H 0.3066 0.5847 0.5307 0.037 Uiso 1 1 calc R . . .
H1B H 0.2426 0.4956 0.5486 0.037 Uiso 1 1 calc R . . .
C22 C 1.0792(4) 0.73360(14) 0.43235(12) 0.0415(7) Uani 1 1 d . . . .
H22 H 1.1458 0.7792 0.4217 0.050 Uiso 1 1 calc R . . .
C23 C 0.9839(4) 0.69340(15) 0.39295(11) 0.0412(7) Uani 1 1 d . . . .
H23 H 0.9830 0.7123 0.3553 0.049 Uiso 1 1 calc R . . .
C12 C 1.1988(4) 0.26676(15) 0.47147(14) 0.0414(7) Uani 1 1 d . . . .
H12 H 1.2706 0.2215 0.4646 0.050 Uiso 1 1 calc R . . .
C29 C 0.2347(4) 0.4930(2) 0.27206(10) 0.0442(7) Uani 1 1 d . . . .
H29 H 0.1603 0.5162 0.2453 0.053 Uiso 1 1 calc R . . .
C16 C 0.8022(5) 0.3483(2) 0.68876(13) 0.0544(8) Uani 1 1 d D . . .
H16A H 0.7421 0.3640 0.6541 0.065 Uiso 0.658(8) 1 calc R P A 1
H16B H 0.7430 0.3006 0.7049 0.065 Uiso 0.658(8) 1 calc R P A 1
H16C H 0.8153 0.2896 0.6980 0.065 Uiso 0.342(8) 1 calc R P A 2
H16D H 0.7384 0.3532 0.6533 0.065 Uiso 0.342(8) 1 calc R P A 2
C14 C 1.0771(4) 0.3782(3) 0.63940(12) 0.0621(10) Uani 1 1 d . . . .
H14A H 1.1937 0.3580 0.6359 0.075 Uiso 0.658(8) 1 calc R P A 1
H14B H 1.0818 0.4304 0.6604 0.075 Uiso 0.658(8) 1 calc R P A 1
H14C H 1.1129 0.3202 0.6400 0.075 Uiso 0.342(8) 1 calc R P A 2
H14D H 1.1788 0.4118 0.6455 0.075 Uiso 0.342(8) 1 calc R P A 2
C15 C 0.9858(7) 0.3209(2) 0.67233(17) 0.0428(14) Uani 0.658(8) 1 d . P A 1
H15A H 1.0496 0.3102 0.7072 0.051 Uiso 0.658(8) 1 calc R P A 1
H15B H 0.9788 0.2688 0.6514 0.051 Uiso 0.658(8) 1 calc R P A 1
C17 C 0.7901(10) 0.4146(4) 0.7277(3) 0.0591(16) Uani 0.658(8) 1 d D P A 1
H17A H 0.8619 0.4035 0.7601 0.089 Uiso 0.658(8) 1 calc GR P A 1
H17B H 0.6735 0.4204 0.7401 0.089 Uiso 0.658(8) 1 calc GR P A 1
H17C H 0.8266 0.4653 0.7094 0.089 Uiso 0.658(8) 1 calc GR P A 1
O5 O 0.7786(3) 0.71582(11) 0.71277(7) 0.0412(5) Uani 1 1 d . . . .
O6 O 0.8493(4) 0.62887(13) 0.64454(8) 0.0563(6) Uani 1 1 d . . . .
C32 C 0.8705(4) 0.69281(17) 0.66853(11) 0.0421(7) Uani 1 1 d . . . .
C34 C 0.6512(5) 0.6589(2) 0.73198(13) 0.0501(8) Uani 1 1 d . . . .
H34A H 0.7015 0.6044 0.7388 0.060 Uiso 1 1 calc R . . .
H34B H 0.5621 0.6530 0.7033 0.060 Uiso 1 1 calc R . . .
C33 C 0.9974(6) 0.7556(2) 0.65351(13) 0.0580(9) Uani 1 1 d . . . .
H33A H 0.9472 0.8102 0.6566 0.087 Uiso 1 1 calc GR . . .
H33B H 1.0353 0.7467 0.6149 0.087 Uiso 1 1 calc GR . . .
H33C H 1.0933 0.7515 0.6791 0.087 Uiso 1 1 calc GR . . .
C35 C 0.5795(5) 0.6923(3) 0.78488(16) 0.0686(10) Uani 1 1 d . . . .
H35A H 0.5346 0.7472 0.7779 0.103 Uiso 1 1 calc GR . . .
H35B H 0.6677 0.6953 0.8135 0.103 Uiso 1 1 calc GR . . .
H35C H 0.4892 0.6565 0.7980 0.103 Uiso 1 1 calc GR . . .
C15A C 0.9742(13) 0.3902(5) 0.6837(3) 0.040(3) Uani 0.342(8) 1 d . P A 2
H15C H 0.9538 0.4498 0.6861 0.048 Uiso 0.342(8) 1 calc R P A 2
H15D H 1.0387 0.3749 0.7176 0.048 Uiso 0.342(8) 1 calc R P A 2
C17A C 0.706(2) 0.3969(9) 0.7397(6) 0.069(4) Uani 0.342(8) 1 d D P A 2
H17D H 0.7727 0.3925 0.7741 0.103 Uiso 0.342(8) 1 calc GR P A 2
H17E H 0.5954 0.3726 0.7458 0.103 Uiso 0.342(8) 1 calc GR P A 2
H17F H 0.6934 0.4546 0.7296 0.103 Uiso 0.342(8) 1 calc GR P A 2

loop_
_atom_site_aniso_label
_atom_site_aniso_U_11
_atom_site_aniso_U_22
_atom_site_aniso_U_33
_atom_site_aniso_U_23
_atom_site_aniso_U_13
_atom_site_aniso_U_12
O3 0.0217(8) 0.0229(7) 0.0198(7) -0.0003(6) -0.0003(6) -0.0003(7)
O4 0.0309(10) 0.0267(8) 0.0283(8) -0.0080(6) -0.0038(7) 0.0032(8)
O1 0.0678(16) 0.0803(15) 0.0263(9) 0.0023(10) -0.0014(10) 0.0116(15)
O2 0.0839(18) 0.0557(12) 0.0399(11) -0.0181(10) 0.0115(12) 0.0012(13)
N1 0.0315(13) 0.0533(13) 0.0261(10) -0.0054(10) 0.0085(9) -0.0092(11)
N2 0.0262(12) 0.0475(12) 0.0303(10) 0.0143(9) -0.0009(9) 0.0039(10)
C6 0.0186(12) 0.0210(9) 0.0261(10) 0.0025(8) 0.0009(9) -0.0019(9)
C9 0.0199(12) 0.0196(9) 0.0340(11) 0.0047(9) -0.0021(10) -0.0024(9)
C4 0.0262(13) 0.0201(9) 0.0241(10) -0.0005(8) -0.0031(9) 0.0001(10)
C18 0.0233(12) 0.0209(9) 0.0224(10) -0.0014(8) -0.0002(9) -0.0006(9)
C19 0.0200(12) 0.0203(9) 0.0280(10) -0.0006(9) 0.0030(9) 0.0031(9)
C2 0.0222(12) 0.0275(10) 0.0221(10) 0.0017(9) 0.0002(9) -0.0025(10)
C5 0.0211(12) 0.0206(9) 0.0206(9) -0.0006(8) -0.0007(9) 0.0000(9)
C10 0.0243(13) 0.0241(10) 0.0365(12) -0.0022(9) -0.0024(10) 0.0000(10)
C27 0.0256(12) 0.0318(11) 0.0245(10) -0.0046(9) -0.0026(10) 0.0070(11)
C26 0.0235(12) 0.0327(11) 0.0236(10) -0.0003(9) -0.0012(9) -0.0011(11)
C20 0.0253(13) 0.0252(10) 0.0318(11) -0.0022(9) 0.0021(10) -0.0008(10)
C25 0.0228(13) 0.0290(11) 0.0259(11) -0.0004(9) 0.0008(9) -0.0025(10)
C7 0.0243(13) 0.0359(12) 0.0288(11) 0.0047(10) 0.0011(10) 0.0015(11)
C8 0.0211(13) 0.0285(11) 0.0398(13) 0.0118(10) -0.0005(11) -0.0032(10)
C3 0.0233(13) 0.0253(10) 0.0243(10) -0.0008(9) -0.0015(9) -0.0035(10)
C21 0.0330(15) 0.0270(11) 0.0460(14) -0.0065(11) 0.0066(12) -0.0048(11)
C28 0.0345(15) 0.0491(15) 0.0282(12) 0.0008(11) -0.0029(11) 0.0073(14)
C11 0.0289(14) 0.0273(11) 0.0511(15) -0.0079(11) 0.0000(12) 0.0032(11)
C31 0.0333(15) 0.0414(13) 0.0294(12) -0.0080(10) 0.0032(11) -0.0015(13)
C13 0.0242(13) 0.0311(12) 0.0574(16) 0.0185(12) -0.0039(12) 0.0026(11)
C30 0.0424(17) 0.0609(17) 0.0224(11) -0.0093(12) -0.0024(11) 0.0002(16)
C24 0.0387(15) 0.0250(10) 0.0299(11) -0.0005(9) 0.0035(11) -0.0019(11)
C1 0.0241(13) 0.0436(13) 0.0249(11) -0.0039(10) 0.0000(10) -0.0028(12)
C22 0.0514(19) 0.0243(11) 0.0488(15) -0.0022(11) 0.0215(14) -0.0092(13)
C23 0.0596(19) 0.0302(12) 0.0339(12) 0.0038(10) 0.0147(13) -0.0052(14)
C12 0.0285(15) 0.0242(11) 0.0715(19) 0.0040(13) 0.0022(14) 0.0061(11)
C29 0.0427(17) 0.0646(18) 0.0254(12) 0.0022(12) -0.0077(12) 0.0066(16)
C16 0.057(2) 0.0632(19) 0.0431(15) 0.0159(15) 0.0017(15) -0.0138(18)
C14 0.0412(19) 0.110(3) 0.0357(15) 0.0294(17) -0.0045(13) 0.016(2)
C15 0.062(3) 0.034(2) 0.0327(19) 0.0079(16) -0.003(2) 0.004(2)
C17 0.060(5) 0.060(4) 0.057(4) 0.002(3) 0.005(3) 0.005(3)
O5 0.0509(13) 0.0374(9) 0.0354(9) -0.0034(8) -0.0050(9) 0.0014(10)
O6 0.0843(18) 0.0469(11) 0.0378(10) -0.0104(9) -0.0065(11) -0.0002(13)
C32 0.059(2) 0.0412(14) 0.0265(11) 0.0015(11) -0.0106(13) 0.0066(15)
C34 0.052(2) 0.0504(16) 0.0480(15) -0.0008(14) -0.0097(15) -0.0081(16)
C33 0.073(3) 0.0520(17) 0.0495(17) 0.0045(14) 0.0083(18) -0.0020(19)
C35 0.055(2) 0.081(2) 0.070(2) -0.008(2) 0.0090(19) -0.004(2)
C15A 0.063(6) 0.034(4) 0.023(3) 0.009(3) -0.013(4) -0.004(4)
C17A 0.087(12) 0.059(7) 0.060(7) 0.013(6) 0.023(8) 0.021(8)

loop_
_atom_type_symbol
_atom_type_description
_atom_type_scat_dispersion_real
_atom_type_scat_dispersion_imag
_atom_type_scat_source
C C 0.0181 0.0091 'International Tables Vol C Tables 4.2.6.8 and 6.1.1.4'
H H 0.0000 0.0000 'International Tables Vol C Tables 4.2.6.8 and 6.1.1.4'
N N 0.0311 0.0180 'International Tables Vol C Tables 4.2.6.8 and 6.1.1.4'
O O 0.0492 0.0322 'International Tables Vol C Tables 4.2.6.8 and 6.1.1.4'

loop_
_geom_angle_atom_site_label_1
_geom_angle_atom_site_label_2
_geom_angle_atom_site_label_3
_geom_angle
C4 O3 C5 113.46(15)
C25 O4 C4 117.50(17)
O1 N1 O2 123.8(2)
O1 N1 C1 119.0(2)
O2 N1 C1 117.2(2)
C7 N2 C14 125.2(2)
C8 N2 C7 108.32(19)
C8 N2 C14 126.3(2)
C9 C6 C5 126.51(19)
C7 C6 C9 106.5(2)
C7 C6 C5 126.9(2)
C10 C9 C6 134.3(2)
C10 C9 C8 119.1(2)
C8 C9 C6 106.6(2)
O3 C4 H4 108.9
O3 C4 C3 110.36(17)
O4 C4 O3 106.06(17)
O4 C4 H4 108.9
O4 C4 C3 113.65(19)
C3 C4 H4 108.9
H18A C18 H18B 107.8
C2 C18 H18A 109.0
C2 C18 H18B 109.0
C2 C18 C5 112.75(17)
C5 C18 H18A 109.0
C5 C18 H18B 109.0
C20 C19 C5 119.42(19)
C24 C19 C5 121.7(2)
C24 C19 C20 118.9(2)
C18 C2 H2 108.5
C18 C2 C3 110.40(17)
C3 C2 H2 108.5
C1 C2 C18 111.10(18)
C1 C2 H2 108.5
C1 C2 C3 109.82(19)
O3 C5 C6 110.32(16)
O3 C5 C18 109.53(18)
O3 C5 C19 105.19(16)
C6 C5 C18 112.19(17)
C6 C5 C19 111.11(19)
C19 C5 C18 108.25(16)
C9 C10 H10 120.8
C11 C10 C9 118.4(2)
C11 C10 H10 120.8
H27A C27 H27B 108.1
C26 C27 H27A 109.6
C26 C27 H27B 109.6
C26 C27 C3 110.33(18)
C3 C27 H27A 109.6
C3 C27 H27B 109.6
C25 C26 C27 120.7(2)
C25 C26 C28 117.8(2)
C28 C26 C27 121.5(2)
C19 C20 H20 119.5
C19 C20 C21 120.9(2)
C21 C20 H20 119.5
O4 C25 C26 123.33(19)
O4 C25 C31 115.5(2)
C26 C25 C31 121.1(2)
N2 C7 H7 124.8
C6 C7 N2 110.5(2)
C6 C7 H7 124.8
N2 C8 C9 108.1(2)
N2 C8 C13 129.7(2)
C13 C8 C9 122.3(2)
C4 C3 C2 106.34(19)
C4 C3 C27 110.04(18)
C4 C3 H3 108.5
C2 C3 H3 108.5
C27 C3 C2 114.90(18)
C27 C3 H3 108.5
C20 C21 H21 120.2
C22 C21 C20 119.5(2)
C22 C21 H21 120.2
C26 C28 H28 119.3
C29 C28 C26 121.4(3)
C29 C28 H28 119.3
C10 C11 H11 119.2
C10 C11 C12 121.5(3)
C12 C11 H11 119.2
C25 C31 H31 120.1
C25 C31 C30 119.9(2)
C30 C31 H31 120.1
C8 C13 H13 121.5
C12 C13 C8 117.1(2)
C12 C13 H13 121.5
C31 C30 H30 120.0
C29 C30 C31 120.1(2)
C29 C30 H30 120.0
C19 C24 H24 120.0
C19 C24 C23 120.1(2)
C23 C24 H24 120.0
N1 C1 C2 111.6(2)
N1 C1 H1A 109.3
N1 C1 H1B 109.3
C2 C1 H1A 109.3
C2 C1 H1B 109.3
H1A C1 H1B 108.0
C21 C22 H22 120.1
C23 C22 C21 119.8(2)
C23 C22 H22 120.1
C24 C23 H23 119.6
C22 C23 C24 120.8(2)
C22 C23 H23 119.6
C11 C12 H12 119.2
C13 C12 C11 121.6(2)
C13 C12 H12 119.2
C28 C29 H29 120.2
C30 C29 C28 119.6(3)
C30 C29 H29 120.2
H16A C16 H16B 107.4
H16C C16 H16D 108.8
C15 C16 H16A 108.3
C15 C16 H16B 108.3
C17 C16 H16A 108.3
C17 C16 H16B 108.3
C17 C16 C15 116.0(4)
C15A C16 H16C 110.8
C15A C16 H16D 110.8
C15A C16 C17A 104.9(7)
C17A C16 H16C 110.8
C17A C16 H16D 110.8
N2 C14 H14A 107.9
N2 C14 H14B 107.9
N2 C14 H14C 107.6
N2 C14 H14D 107.6
H14A C14 H14B 107.2
H14C C14 H14D 107.0
C15 C14 N2 117.7(3)
C15 C14 H14A 107.9
C15 C14 H14B 107.9
C15A C14 N2 119.0(4)
C15A C14 H14C 107.6
C15A C14 H14D 107.6
C16 C15 H15A 108.5
C16 C15 H15B 108.5
C14 C15 C16 115.1(3)
C14 C15 H15A 108.5
C14 C15 H15B 108.5
H15A C15 H15B 107.5
C16 C17 H17A 109.5
C16 C17 H17B 109.5
C16 C17 H17C 109.5
H17A C17 H17B 109.5
H17A C17 H17C 109.5
H17B C17 H17C 109.5
C32 O5 C34 116.8(2)
O5 C32 C33 111.6(2)
O6 C32 O5 122.8(3)
O6 C32 C33 125.6(3)
O5 C34 H34A 110.2
O5 C34 H34B 110.2
O5 C34 C35 107.4(3)
H34A C34 H34B 108.5
C35 C34 H34A 110.2
C35 C34 H34B 110.2
C32 C33 H33A 109.5
C32 C33 H33B 109.5
C32 C33 H33C 109.5
H33A C33 H33B 109.5
H33A C33 H33C 109.5
H33B C33 H33C 109.5
C34 C35 H35A 109.5
C34 C35 H35B 109.5
C34 C35 H35C 109.5
H35A C35 H35B 109.5
H35A C35 H35C 109.5
H35B C35 H35C 109.5
C16 C15A H15C 106.7
C16 C15A H15D 106.7
C14 C15A C16 122.5(6)
C14 C15A H15C 106.7
C14 C15A H15D 106.7
H15C C15A H15D 106.6
C16 C17A H17D 109.5
C16 C17A H17E 109.5
C16 C17A H17F 109.5
H17D C17A H17E 109.5
H17D C17A H17F 109.5
H17E C17A H17F 109.5

loop_
_geom_bond_atom_site_label_1
_geom_bond_atom_site_label_2
_geom_bond_distance
O3 C4 1.424(3)
O3 C5 1.444(2)
O4 C4 1.413(3)
O4 C25 1.379(3)
O1 N1 1.215(3)
O2 N1 1.219(3)
N1 C1 1.495(3)
N2 C7 1.377(3)
N2 C8 1.377(3)
N2 C14 1.471(3)
C6 C9 1.440(3)
C6 C5 1.516(3)
C6 C7 1.364(3)
C9 C10 1.407(3)
C9 C8 1.412(3)
C4 H4 1.0000
C4 C3 1.511(3)
C18 H18A 0.9900
C18 H18B 0.9900
C18 C2 1.529(3)
C18 C5 1.541(3)
C19 C5 1.531(3)
C19 C20 1.391(3)
C19 C24 1.387(3)
C2 H2 1.0000
C2 C3 1.542(3)
C2 C1 1.517(3)
C10 H10 0.9500
C10 C11 1.379(3)
C27 H27A 0.9900
C27 H27B 0.9900
C27 C26 1.507(3)
C27 C3 1.526(3)
C26 C25 1.385(3)
C26 C28 1.397(3)
C20 H20 0.9500
C20 C21 1.392(3)
C25 C31 1.385(3)
C7 H7 0.9500
C8 C13 1.401(3)
C3 H3 1.0000
C21 H21 0.9500
C21 C22 1.386(4)
C28 H28 0.9500
C28 C29 1.384(4)
C11 H11 0.9500
C11 C12 1.400(4)
C31 H31 0.9500
C31 C30 1.385(4)
C13 H13 0.9500
C13 C12 1.377(4)
C30 H30 0.9500
C30 C29 1.376(4)
C24 H24 0.9500
C24 C23 1.392(4)
C1 H1A 0.9900
C1 H1B 0.9900
C22 H22 0.9500
C22 C23 1.375(4)
C23 H23 0.9500
C12 H12 0.9500
C29 H29 0.9500
C16 H16A 0.9900
C16 H16B 0.9900
C16 H16C 0.9900
C16 H16D 0.9900
C16 C15 1.580(6)
C16 C17 1.430(7)
C16 C15A 1.537(10)
C16 C17A 1.640(12)
C14 H14A 0.9900
C14 H14B 0.9900
C14 H14C 0.9900
C14 H14D 0.9900
C14 C15 1.423(6)
C14 C15A 1.352(9)
C15 H15A 0.9900
C15 H15B 0.9900
C17 H17A 0.9800
C17 H17B 0.9800
C17 H17C 0.9800
O5 C32 1.339(3)
O5 C34 1.452(4)
O6 C32 1.204(3)
C32 C33 1.485(5)
C34 H34A 0.9900
C34 H34B 0.9900
C34 C35 1.489(5)
C33 H33A 0.9800
C33 H33B 0.9800
C33 H33C 0.9800
C35 H35A 0.9800
C35 H35B 0.9800
C35 H35C 0.9800
C15A H15C 0.9900
C15A H15D 0.9900
C17A H17D 0.9800
C17A H17E 0.9800
C17A H17F 0.9800

loop_
_geom_torsion_atom_site_label_1
_geom_torsion_atom_site_label_2
_geom_torsion_atom_site_label_3
_geom_torsion_atom_site_label_4
_geom_torsion
O3 C4 C3 C2 -63.4(2)
O3 C4 C3 C27 61.6(2)
O4 C4 C3 C2 177.62(16)
O4 C4 C3 C27 -57.4(2)
O4 C25 C31 C30 179.5(2)
O1 N1 C1 C2 -43.5(3)
O2 N1 C1 C2 137.4(3)
N2 C8 C13 C12 178.6(3)
N2 C14 C15 C16 -64.9(5)
N2 C14 C15A C16 56.9(7)
C6 C9 C10 C11 -177.7(2)
C6 C9 C8 N2 -0.5(3)
C6 C9 C8 C13 178.8(2)
C9 C6 C5 O3 33.2(3)
C9 C6 C5 C18 155.6(2)
C9 C6 C5 C19 -83.1(3)
C9 C6 C7 N2 0.1(3)
C9 C10 C11 C12 -0.8(4)
C9 C8 C13 C12 -0.6(4)
C4 O3 C5 C6 67.6(2)
C4 O3 C5 C18 -56.4(2)
C4 O3 C5 C19 -172.53(16)
C4 O4 C25 C26 -8.0(3)
C4 O4 C25 C31 173.5(2)
C18 C2 C3 C4 56.2(2)
C18 C2 C3 C27 -65.8(3)
C18 C2 C1 N1 -67.9(2)
C19 C20 C21 C22 0.4(4)
C19 C24 C23 C22 0.8(4)
C2 C18 C5 O3 48.9(2)
C2 C18 C5 C6 -74.0(2)
C2 C18 C5 C19 163.09(17)
C5 O3 C4 O4 -170.33(16)
C5 O3 C4 C3 66.2(2)
C5 C6 C9 C10 -4.5(4)
C5 C6 C9 C8 176.9(2)
C5 C6 C7 N2 -176.5(2)
C5 C18 C2 C3 -51.1(2)
C5 C18 C2 C1 -173.13(18)
C5 C19 C20 C21 -178.3(2)
C5 C19 C24 C23 177.6(2)
C10 C9 C8 N2 -179.4(2)
C10 C9 C8 C13 0.0(3)
C10 C11 C12 C13 0.1(4)
C27 C26 C25 O4 -0.8(4)
C27 C26 C25 C31 177.6(2)
C27 C26 C28 C29 -178.8(3)
C26 C27 C3 C4 46.3(3)
C26 C27 C3 C2 166.3(2)
C26 C25 C31 C30 1.0(4)
C26 C28 C29 C30 1.4(5)
C20 C19 C5 O3 -173.4(2)
C20 C19 C5 C6 -54.0(3)
C20 C19 C5 C18 69.6(3)
C20 C19 C24 C23 0.6(4)
C20 C21 C22 C23 1.0(4)
C25 O4 C4 O3 -83.8(2)
C25 O4 C4 C3 37.6(3)
C25 C26 C28 C29 -0.3(4)
C25 C31 C30 C29 0.1(4)
C7 N2 C8 C9 0.6(3)
C7 N2 C8 C13 -178.7(3)
C7 N2 C14 C15 91.5(4)
C7 N2 C14 C15A 34.4(6)
C7 C6 C9 C10 178.9(3)
C7 C6 C9 C8 0.2(3)
C7 C6 C5 O3 -150.9(2)
C7 C6 C5 C18 -28.5(3)
C7 C6 C5 C19 92.8(3)
C8 N2 C7 C6 -0.4(3)
C8 N2 C14 C15 -94.2(4)
C8 N2 C14 C15A -151.2(5)
C8 C9 C10 C11 0.8(3)
C8 C13 C12 C11 0.6(4)
C3 C2 C1 N1 169.71(19)
C3 C27 C26 C25 -19.7(3)
C3 C27 C26 C28 158.8(2)
C21 C22 C23 C24 -1.6(5)
C28 C26 C25 O4 -179.3(2)
C28 C26 C25 C31 -0.9(4)
C31 C30 C29 C28 -1.3(5)
C24 C19 C5 O3 9.7(3)
C24 C19 C5 C6 129.0(2)
C24 C19 C5 C18 -107.4(2)
C24 C19 C20 C21 -1.2(4)
C1 C2 C3 C4 179.04(19)
C1 C2 C3 C27 57.0(3)
C14 N2 C7 C6 174.8(3)
C14 N2 C8 C9 -174.6(3)
C14 N2 C8 C13 6.2(4)
C17 C16 C15 C14 -69.0(5)
C32 O5 C34 C35 173.5(3)
C34 O5 C32 O6 1.1(4)
C34 O5 C32 C33 -179.3(3)
C17A C16 C15A C14 -166.7(7)
